data_2106652
loop_
_publ_author_name
'Molokeev, Maxim'
'Misjul, Sergey V.'
'Flerov, Igor N.'
'Laptash, Natalia M.'

_publ_section_title
;
 Reconstructive phase transition in (NH~4~)~3~TiF~7~ accompained by
 the ordering TiF~6~ of octahera
;
_journal_coden_ASTM ACSBDA
_journal_coeditor_code BP5070
_journal_issue 6
_journal_name_full
;
 Acta Crystallographica, Section B: Structural Science,
 Crystal Engineering and Materials
;
_journal_page_first 924
_journal_page_last 931
_journal_paper_doi 10.1107/s2052520614021192
_journal_volume 70
_journal_year 2014
_chemical_formula_moiety 'F6 Ti, F, 3(H4 N)'
_chemical_formula_sum 'F7 H12 N3 Ti'
_chemical_formula_weight 235.03
_chemical_name_common
;
 Ammonium heptafluorotitanate
;
_chemical_name_systematic
; 
 Ammonium heptafluorotitanate 
;
_space_group_IT_number 128
_symmetry_cell_setting tetragonal
_symmetry_space_group_name_Hall '-P 4 2n'
_symmetry_space_group_name_H-M 'P 4/m n c'
_atom_sites_solution_hydrogens difmap
_atom_sites_solution_primary direct
_atom_sites_solution_secondary difmap
_audit_creation_method SHELXL-97
_cell_angle_alpha 90.00
_cell_angle_beta 90.00
_cell_angle_gamma 90.00
_cell_formula_units_Z 8
_cell_length_a 11.9597(19)
_cell_length_b 11.9597(19)
_cell_length_c 11.6747(19)
_cell_measurement_reflns_used 1741
_cell_measurement_temperature 296(2)
_cell_measurement_theta_max 24.97
_cell_measurement_theta_min 3.41
_cell_volume 1669.9(5)
_computing_cell_refinement 'APEX2 (Bruker, 2008)'
_computing_data_collection 'APEX2 (Bruker, 2008)'
_computing_data_reduction 'SAINT (Bruker, 2008)'
_computing_molecular_graphics 'DIAMOND (Brandenburg, 2005)'
_computing_publication_material 'publCIF (Westrip, 2010)'
_computing_structure_refinement 'SHELXL-97 (Sheldrick, 2008)'
_computing_structure_solution 'SHELXS-97 (Sheldrick, 2008)'
_diffrn_ambient_temperature 296(2)
_diffrn_measured_fraction_theta_full 1.000
_diffrn_measured_fraction_theta_max 1.000
_diffrn_measurement_device_type 'Bruker APEX-II CCD'
_diffrn_measurement_method '\f and \w scans'
_diffrn_radiation_monochromator graphite
_diffrn_radiation_source 'fine-focus sealed tube'
_diffrn_radiation_type MoK\a
_diffrn_radiation_wavelength 0.71073
_diffrn_reflns_av_R_equivalents 0.0748
_diffrn_reflns_av_sigmaI/netI 0.0295
_diffrn_reflns_limit_h_max 15
_diffrn_reflns_limit_h_min -15
_diffrn_reflns_limit_k_max 15
_diffrn_reflns_limit_k_min -15
_diffrn_reflns_limit_l_max 14
_diffrn_reflns_limit_l_min -14
_diffrn_reflns_number 13112
_diffrn_reflns_theta_full 26.94
_diffrn_reflns_theta_max 26.94
_diffrn_reflns_theta_min 2.41
_exptl_absorpt_coefficient_mu 1.096
_exptl_absorpt_correction_T_max 0.7455
_exptl_absorpt_correction_T_min 0.6109
_exptl_absorpt_correction_type multi-scan
_exptl_absorpt_process_details
;
SADABS-2004/1. Bruker AXS Inc., Madison, Wisconsin, USA, 2004
;
_exptl_crystal_colour colourless
_exptl_crystal_density_diffrn 1.870
_exptl_crystal_density_method 'not measured'
_exptl_crystal_description bulk
_exptl_crystal_F_000 944
_exptl_crystal_size_max 0.3
_exptl_crystal_size_mid 0.2
_exptl_crystal_size_min 0.2
_refine_diff_density_max 0.518
_refine_diff_density_min -0.401
_refine_diff_density_rms 0.081
_refine_ls_extinction_coef 0.0028(7)
_refine_ls_extinction_expression Fc^*^=kFc[1+0.001xFc^2^\l^3^/sin(2\q)]^-1/4^
_refine_ls_extinction_method SHELXL
_refine_ls_goodness_of_fit_ref 1.068
_refine_ls_hydrogen_treatment refxyz
_refine_ls_matrix_type full
_refine_ls_number_parameters 100
_refine_ls_number_reflns 959
_refine_ls_number_restraints 7
_refine_ls_restrained_S_all 1.064
_refine_ls_R_factor_all 0.0999
_refine_ls_R_factor_gt 0.0480
_refine_ls_shift/su_max 0.004
_refine_ls_shift/su_mean 0.000
_refine_ls_structure_factor_coef Fsqd
_refine_ls_weighting_details 'calc w=1/[\s^2^(Fo^2^)+(0.0536P)^2^+3.8962P] where P=(Fo^2^+2Fc^2^)/3'
_refine_ls_weighting_scheme calc
_refine_ls_wR_factor_gt 0.1204
_refine_ls_wR_factor_ref 0.1524
_reflns_number_gt 483
_reflns_number_total 959
_reflns_threshold_expression >2sigma(I)
_cod_data_source_file NH43TiF7_296K.cif
_cod_data_source_block z
_cod_depositor_comments
;
 Updated bibliographic information.

 Antanas Vaitkus,
 2019-10-01
;
_cod_original_sg_symbol_Hall
;
-P 4 2n 
;
_cod_original_sg_symbol_H-M P4/mnc
_cod_database_code 2106652
_cod_database_fobs_code 2106652

loop_
_symmetry_equiv_pos_as_xyz
'x, y, z'
'-x, -y, z'
'-y, x, z'
'y, -x, z'
'-x+1/2, y+1/2, -z+1/2'
'x+1/2, -y+1/2, -z+1/2'
'y+1/2, x+1/2, -z+1/2'
'-y+1/2, -x+1/2, -z+1/2'
'-x, -y, -z'
'x, y, -z'
'y, -x, -z'
'-y, x, -z'
'x-1/2, -y-1/2, z-1/2'
'-x-1/2, y-1/2, z-1/2'
'-y-1/2, -x-1/2, z-1/2'
'y-1/2, x-1/2, z-1/2'

loop_
_atom_site_label
_atom_site_type_symbol
_atom_site_fract_x
_atom_site_fract_y
_atom_site_fract_z
_atom_site_U_iso_or_equiv
_atom_site_adp_type
_atom_site_occupancy
_atom_site_symmetry_multiplicity
_atom_site_calc_flag
_atom_site_refinement_flags
_atom_site_disorder_assembly
_atom_site_disorder_group
Ti1 Ti 0.0000 0.0000 0.0000 0.0272(6) Uani 1 8 d S . .
Ti2 Ti 0.5000 0.0000 0.0000 0.0286(5) Uani 1 4 d S . .
Ti3 Ti 0.0000 0.0000 0.5000 0.0289(6) Uani 1 8 d S . .
N1 N 0.2850(7) 0.2606(6) 0.0000 0.072(2) Uani 1 2 d SD . .
N2 N 0.0121(6) 0.2468(5) 0.2206(5) 0.0702(16) Uani 1 1 d D . .
F1 F 0.1326(3) 0.0788(4) 0.0000 0.0669(14) Uani 1 2 d S . .
F2 F 0.6365(4) 0.0726(4) 0.0000 0.0755(15) Uani 1 2 d S . .
F3 F 0.0000 0.0000 0.1578(4) 0.0620(18) Uani 1 4 d S . .
F4 F 0.4467(3) 0.0950(3) 0.1117(3) 0.0796(12) Uani 1 1 d . . .
F5 F -0.031(5) 0.116(3) 0.407(3) 0.068(10) Uani 0.25 1 d P . .
F6 F 0.014(4) 0.1430(17) 0.433(2) 0.051(5) Uani 0.25 1 d P . .
F7 F 0.061(4) 0.095(5) 0.396(3) 0.076(7) Uani 0.25 1 d P . .
F8 F 0.2399(3) 0.2601(3) 0.2500 0.0751(15) Uani 1 2 d S . .
H21 H 0.003(6) 0.196(4) 0.264(4) 0.090 Uiso 1 1 d D . .
H22 H -0.023(5) 0.289(4) 0.259(5) 0.090 Uiso 1 1 d D . .
H23 H -0.010(5) 0.210(5) 0.168(4) 0.090 Uiso 1 1 d D . .
H24 H 0.075(2) 0.268(5) 0.226(6) 0.090 Uiso 1 1 d D . .
H11 H 0.240(4) 0.250(5) 0.049(4) 0.090 Uiso 1 1 d D . .
H13 H 0.313(7) 0.321(3) 0.0000 0.090 Uiso 1 2 d SD . .
H14 H 0.324(6) 0.206(5) 0.0000 0.090 Uiso 1 2 d SD . .

loop_
_atom_site_aniso_label
_atom_site_aniso_U_11
_atom_site_aniso_U_22
_atom_site_aniso_U_33
_atom_site_aniso_U_23
_atom_site_aniso_U_13
_atom_site_aniso_U_12
Ti1 0.0255(7) 0.0255(7) 0.0305(11) 0.000 0.000 0.000
Ti2 0.0292(9) 0.0278(9) 0.0289(8) 0.000 0.000 -0.0014(7)
Ti3 0.0304(8) 0.0304(8) 0.0259(11) 0.000 0.000 0.000
N1 0.040(4) 0.042(4) 0.133(8) 0.000 0.000 -0.008(3)
N2 0.108(5) 0.052(3) 0.051(3) -0.008(2) 0.001(4) 0.001(3)
F1 0.048(3) 0.063(3) 0.090(3) 0.000 0.000 -0.025(2)
F2 0.050(3) 0.090(4) 0.086(3) 0.000 0.000 -0.031(2)
F3 0.076(3) 0.076(3) 0.033(3) 0.000 0.000 0.000
F4 0.094(3) 0.075(2) 0.069(2) -0.032(2) 0.0164(19) 0.0024(19)
F5 0.08(3) 0.06(2) 0.060(17) 0.038(16) 0.018(15) -0.001(16)
F6 0.049(15) 0.021(7) 0.083(13) 0.015(7) 0.001(12) -0.002(11)
F7 0.069(18) 0.09(2) 0.069(14) 0.052(14) -0.022(13) -0.039(13)
F8 0.076(2) 0.076(2) 0.074(3) 0.0041(18) 0.0041(18) 0.006(2)

loop_
_atom_type_symbol
_atom_type_description
_atom_type_scat_dispersion_real
_atom_type_scat_dispersion_imag
_atom_type_scat_source
N N 0.0061 0.0033 'International Tables Vol C Tables 4.2.6.8 and 6.1.1.4'
H H 0.0000 0.0000 'International Tables Vol C Tables 4.2.6.8 and 6.1.1.4'
F F 0.0171 0.0103 'International Tables Vol C Tables 4.2.6.8 and 6.1.1.4'
Ti Ti 0.2776 0.4457 'International Tables Vol C Tables 4.2.6.8 and 6.1.1.4'

loop_
_geom_angle_atom_site_label_1
_geom_angle_atom_site_label_2
_geom_angle_atom_site_label_3
_geom_angle
_geom_angle_site_symmetry_1
_geom_angle_site_symmetry_3
F3 Ti1 F3 180.0 9 .
F3 Ti1 F1 90.0 9 9
F3 Ti1 F1 90.0 . 9
F3 Ti1 F1 90.0 9 11
F3 Ti1 F1 90.0 . 11
F1 Ti1 F1 90.0 9 11
F3 Ti1 F1 90.0 9 3
F3 Ti1 F1 90.0 . 3
F1 Ti1 F1 90.0 9 3
F1 Ti1 F1 180.0(2) 11 3
F3 Ti1 F1 90.0 9 .
F3 Ti1 F1 90.0 . .
F1 Ti1 F1 180.0 9 .
F1 Ti1 F1 90.0 11 .
F1 Ti1 F1 90.0 3 .
F4 Ti2 F4 90.0(2) 9_655 10
F4 Ti2 F4 90.0(2) 9_655 2_655
F4 Ti2 F4 180.0(3) 10 2_655
F4 Ti2 F4 180.0 9_655 .
F4 Ti2 F4 90.0(2) 10 .
F4 Ti2 F4 90.0(2) 2_655 .
F4 Ti2 F2 90.91(15) 9_655 9_655
F4 Ti2 F2 89.09(15) 10 9_655
F4 Ti2 F2 90.91(15) 2_655 9_655
F4 Ti2 F2 89.10(15) . 9_655
F4 Ti2 F2 89.09(15) 9_655 .
F4 Ti2 F2 90.91(15) 10 .
F4 Ti2 F2 89.09(15) 2_655 .
F4 Ti2 F2 90.90(15) . .
F2 Ti2 F2 180.0 9_655 .
F5 Ti3 F5 111.5(14) . 11_556
F5 Ti3 F5 68.5(14) . 3
F5 Ti3 F5 180.000(3) 11_556 3
F5 Ti3 F5 74(3) . 10_556
F5 Ti3 F5 68.5(14) 11_556 10_556
F5 Ti3 F5 111.5(14) 3 10_556
F5 Ti3 F5 106(3) . 2
F5 Ti3 F5 111.5(14) 11_556 2
F5 Ti3 F5 68.5(14) 3 2
F5 Ti3 F5 180.000(3) 10_556 2
F5 Ti3 F5 111.5(14) . 12_556
F5 Ti3 F5 106(3) 11_556 12_556
F5 Ti3 F5 74(3) 3 12_556
F5 Ti3 F5 68.5(14) 10_556 12_556
F5 Ti3 F5 111.5(14) 2 12_556
F5 Ti3 F5 68.5(14) . 4
F5 Ti3 F5 74(3) 11_556 4
F5 Ti3 F5 106(3) 3 4
F5 Ti3 F5 111.5(14) 10_556 4
F5 Ti3 F5 68.5(14) 2 4
F5 Ti3 F5 180.000(2) 12_556 4
F5 Ti3 F5 180.000(5) . 9_556
F5 Ti3 F5 68.5(14) 11_556 9_556
F5 Ti3 F5 111.5(14) 3 9_556
F5 Ti3 F5 106(3) 10_556 9_556
F5 Ti3 F5 74(3) 2 9_556
F5 Ti3 F5 68.5(14) 12_556 9_556
F5 Ti3 F5 111.5(14) 4 9_556
F5 Ti3 F7 90.3(10) . 10_556
F5 Ti3 F7 32.8(8) 11_556 10_556
F5 Ti3 F7 147.2(8) 3 10_556
F5 Ti3 F7 36.4(12) 10_556 10_556
F5 Ti3 F7 143.6(12) 2 10_556
F5 Ti3 F7 91.7(11) 12_556 10_556
F5 Ti3 F7 88.3(11) 4 10_556
F5 Ti3 F7 89.7(10) 9_556 10_556
F5 Ti3 F7 89.7(10) . 2
F5 Ti3 F7 147.2(8) 11_556 2
F5 Ti3 F7 32.8(8) 3 2
F5 Ti3 F7 143.6(12) 10_556 2
F5 Ti3 F7 36.4(12) 2 2
F5 Ti3 F7 88.3(11) 12_556 2
F5 Ti3 F7 91.7(11) 4 2
F5 Ti3 F7 90.3(10) 9_556 2
F7 Ti3 F7 180.000(2) 10_556 2
F5 Ti3 F7 147.2(8) . 11_556
F5 Ti3 F7 36.4(12) 11_556 11_556
F5 Ti3 F7 143.6(12) 3 11_556
F5 Ti3 F7 91.7(11) 10_556 11_556
F5 Ti3 F7 88.3(11) 2 11_556
F5 Ti3 F7 89.7(10) 12_556 11_556
F5 Ti3 F7 90.3(10) 4 11_556
F5 Ti3 F7 32.8(8) 9_556 11_556
F7 Ti3 F7 63.3(16) 10_556 11_556
F7 Ti3 F7 116.7(16) 2 11_556
F5 Ti3 F7 32.8(8) . 3
F5 Ti3 F7 143.6(12) 11_556 3
F5 Ti3 F7 36.4(12) 3 3
F5 Ti3 F7 88.3(11) 10_556 3
F5 Ti3 F7 91.7(11) 2 3
F5 Ti3 F7 90.3(10) 12_556 3
F5 Ti3 F7 89.7(10) 4 3
F5 Ti3 F7 147.2(8) 9_556 3
F7 Ti3 F7 116.7(16) 10_556 3
F7 Ti3 F7 63.3(16) 2 3
F7 Ti3 F7 180.0(18) 11_556 3
F6 F5 F7 159(6) . 3
F6 F5 F7 54(6) . .
F7 F5 F7 125(6) 3 .
F6 F5 Ti3 86(4) . .
F7 F5 Ti3 74.4(17) 3 .
F7 F5 Ti3 72.5(15) . .
F5 F6 F7 89(5) . .
F5 F6 F6 116(4) . 10_556
F7 F6 F6 118(2) . 10_556
F7 F6 F7 89(3) . 3
F6 F6 F7 105(2) 10_556 3
F5 F6 Ti3 72(3) . .
F7 F6 Ti3 71.4(19) . .
F6 F6 Ti3 65.4(8) 10_556 .
F7 F6 Ti3 60.7(11) 3 .
F6 F7 F5 144(5) . 4
F5 F7 F5 141(3) 4 .
F6 F7 F6 136(4) . 4
F5 F7 F6 135.0(18) . 4
F6 F7 Ti3 80(2) . .
F5 F7 Ti3 72.8(16) 4 .
F5 F7 Ti3 71.1(16) . .
F6 F7 Ti3 65.1(13) 4 .

loop_
_geom_bond_atom_site_label_1
_geom_bond_atom_site_label_2
_geom_bond_distance
_geom_bond_site_symmetry_2
Ti1 F3 1.842(5) 9
Ti1 F3 1.842(5) .
Ti1 F1 1.845(4) 9
Ti1 F1 1.845(4) 11
Ti1 F1 1.845(4) 3
Ti1 F1 1.845(4) .
Ti2 F4 1.843(3) 9_655
Ti2 F4 1.843(3) 10
Ti2 F4 1.843(3) 2_655
Ti2 F4 1.843(3) .
Ti2 F2 1.850(4) 9_655
Ti2 F2 1.850(4) .
Ti3 F5 1.80(2) .
Ti3 F5 1.80(2) 11_556
Ti3 F5 1.80(2) 3
Ti3 F5 1.80(2) 10_556
Ti3 F5 1.80(2) 2
Ti3 F5 1.80(2) 12_556
Ti3 F5 1.80(2) 4
Ti3 F5 1.80(2) 9_556
Ti3 F7 1.819(16) 10_556
Ti3 F7 1.819(16) 2
Ti3 F7 1.819(16) 11_556
Ti3 F7 1.819(16) 3
F5 F6 0.70(5) .
F5 F7 1.02(2) 3
F5 F7 1.13(4) .
F6 F7 0.91(8) .
F6 F6 1.57(6) 10_556
F6 F7 1.69(4) 3
F7 F5 1.02(2) 4
F7 F6 1.69(4) 4

loop_
_geom_hbond_atom_site_label_D
_geom_hbond_atom_site_label_H
_geom_hbond_atom_site_label_A
_geom_hbond_distance_DH
_geom_hbond_distance_HA
_geom_hbond_distance_DA
_geom_hbond_angle_DHA
_geom_hbond_site_symmetry_A
N1 H11 F1 0.80(5) 2.48(6) 2.837(9) 108(5) 1_555
N1 H11 F8 0.80(5) 2.35(5) 2.968(2) 135(4) 1_555
N1 H11 F2 0.80(5) 2.49(5) 2.823(9) 107(4) 4_565
N1 H11 F2 0.80(5) 2.49(5) 2.823(9) 107(4) 11_565
N1 H14 F4 0.80(5) 2.37(6) 3.060(8) 145(2) 1_555
N1 H14 F4 0.80(5) 2.37(6) 3.060(8) 145(2) 10_555
N2 H22 F4 0.80(6) 2.08(5) 2.833(7) 158(6) 6_455
N2 H23 F1 0.80(5) 2.32(5) 3.111(6) 170(6) 3_555
N2 H24 F8 0.80(3) 1.99(3) 2.751(8) 159(6) 1_555
